data_4342573
loop_
_publ_author_name
'Oliynyk, Anton O.'
'Stoyko, Stanislav S.'
'Mar, Arthur'

_publ_section_title
;
 Many Metals Make the Cut: Quaternary Rare-Earth Germanides RE4M2InGe4 (M
 = Fe, Co, Ni, Ru, Rh, Ir) and RE4RhInGe4 Derived from Excision of Slabs
 in RE2InGe2.
;
_journal_issue 6
_journal_name_full 'Inorganic chemistry'
_journal_page_first 2780
_journal_page_last 2792
_journal_paper_doi 10.1021/ic502955h
_journal_volume 54
_journal_year 2015
_chemical_formula_structural 'Nd4 Ru2 In Ge4'
_chemical_formula_sum 'Ge4 In Nd4 Ru2'
_chemical_formula_weight 1184.28
_chemical_name_common 'neodymium ruthenium indium germanide (4/2/1/4)'
_chemical_name_systematic 'neodymium ruthenium indium germanide (4/2/1/4)'
_space_group_crystal_system monoclinic
_space_group_IT_number 12
_space_group_name_Hall '-C 2y'
_space_group_name_H-M_alt 'C 1 2/m 1'
_symmetry_space_group_name_Hall '-C 2y'
_symmetry_space_group_name_H-M 'C 1 2/m 1'
_atom_sites_solution_primary direct
_atom_sites_solution_secondary difmap
_audit_creation_method SHELXL-2013
_cell_angle_alpha 90
_cell_angle_beta 106.353(5)
_cell_angle_gamma 90
_cell_formula_units_Z 2
_cell_length_a 16.014(6)
_cell_length_b 4.3463(16)
_cell_length_c 7.160(3)
_cell_measurement_reflns_used 1854
_cell_measurement_temperature 173(2)
_cell_measurement_theta_max 32.17
_cell_measurement_theta_min 2.96
_cell_volume 478.2(3)
_computing_cell_refinement 'Bruker SAINT 8.27B (Bruker, 2011)'
_computing_data_collection 'Bruker APEX 2 (Bruker, 2008)'
_computing_data_reduction 'Bruker SAINT 8.27B'
_computing_molecular_graphics 'ATOMS 5.1 (Dowty, 1999)'
_computing_publication_material 'Bruker SHELXTL'
_computing_structure_refinement 'Bruker SHELXTL'
_computing_structure_solution 'Bruker SHELXTL'
_diffrn_ambient_temperature 173(2)
_diffrn_measured_fraction_theta_full 1.000
_diffrn_measured_fraction_theta_max 0.975
_diffrn_measurement_device_type 'Bruker PLATFORM/SMART APEX II CCD'
_diffrn_measurement_method '\w and \f scans'
_diffrn_radiation_type MoK\a
_diffrn_radiation_wavelength 0.71073
_diffrn_reflns_av_R_equivalents 0.0384
_diffrn_reflns_av_unetI/netI 0.0338
_diffrn_reflns_Laue_measured_fraction_full 1.000
_diffrn_reflns_Laue_measured_fraction_max 0.975
_diffrn_reflns_limit_h_max 24
_diffrn_reflns_limit_h_min -24
_diffrn_reflns_limit_k_max 6
_diffrn_reflns_limit_k_min -6
_diffrn_reflns_limit_l_max 10
_diffrn_reflns_limit_l_min -10
_diffrn_reflns_number 3457
_diffrn_reflns_point_group_measured_fraction_full 1.000
_diffrn_reflns_point_group_measured_fraction_max 0.975
_diffrn_reflns_theta_full 25.242
_diffrn_reflns_theta_max 33.226
_diffrn_reflns_theta_min 2.651
_diffrn_source 'fine-focus sealed tube'
_exptl_absorpt_coefficient_mu 38.991
_exptl_absorpt_correction_T_max 0.5830
_exptl_absorpt_correction_T_min 0.1094
_exptl_absorpt_correction_type numerical
_exptl_absorpt_process_details 'Bruker SHELXTL (Sheldrick, 2013)'
_exptl_crystal_colour grey
_exptl_crystal_density_diffrn 8.225
_exptl_crystal_density_method 'not measured'
_exptl_crystal_description irregular
_exptl_crystal_F_000 1010
_exptl_crystal_size_max 0.092
_exptl_crystal_size_mid 0.021
_exptl_crystal_size_min 0.021
_refine_diff_density_max 2.299
_refine_diff_density_min -2.258
_refine_diff_density_rms 0.432
_refine_ls_extinction_coef 0.00086(8)
_refine_ls_extinction_expression Fc^*^=kFc[1+0.001xFc^2^\l^3^/sin(2\q)]^-1/4^
_refine_ls_extinction_method SHELXL
_refine_ls_goodness_of_fit_ref 1.035
_refine_ls_hydrogen_treatment undef
_refine_ls_matrix_type full
_refine_ls_number_parameters 37
_refine_ls_number_reflns 994
_refine_ls_number_restraints 0
_refine_ls_restrained_S_all 1.035
_refine_ls_R_factor_all 0.0350
_refine_ls_R_factor_gt 0.0244
_refine_ls_shift/su_max 0.001
_refine_ls_shift/su_mean 0.000
_refine_ls_structure_factor_coef Fsqd
_refine_ls_weighting_details 'w=1/[\s^2^(Fo^2^)+(0.0247P)^2^] where P=(Fo^2^+2Fc^2^)/3'
_refine_ls_weighting_scheme calc
_refine_ls_wR_factor_gt 0.0498
_refine_ls_wR_factor_ref 0.0529
_reflns_Friedel_coverage 0.000
_reflns_number_gt 833
_reflns_number_total 994
_reflns_threshold_expression 'I > 2\s(I)'
_cod_data_source_file ic502955h_si_004.cif
_cod_data_source_block Nd4Ru2InGe4
_cod_depositor_comments 'Adding full bibliography for 4342570--4342590.cif.'
_cod_database_code 4342573
_shelx_space_group_comment
;
The symmetry employed for this shelxl refinement is uniquely defined
by the following loop, which should always be used as a source of
symmetry information in preference to the above space-group names.
They are only intended as comments.
;
_shelx_estimated_absorpt_t_min 0.124
_shelx_estimated_absorpt_t_max 0.495
_shelxl_version_number 2013-4

loop_
_space_group_symop_operation_xyz
'x, y, z'
'-x, y, -z'
'x+1/2, y+1/2, z'
'-x+1/2, y+1/2, -z'
'-x, -y, -z'
'x, -y, z'
'-x+1/2, -y+1/2, -z'
'x+1/2, -y+1/2, z'

loop_
_atom_site_label
_atom_site_type_symbol
_atom_site_fract_x
_atom_site_fract_y
_atom_site_fract_z
_atom_site_U_iso_or_equiv
_atom_site_adp_type
_atom_site_occupancy
_atom_site_site_symmetry_order
_atom_site_calc_flag
_atom_site_refinement_flags_posn
_atom_site_refinement_flags_adp
_atom_site_refinement_flags_occupancy
Nd1 Nd 0.34959(3) 0.0000 0.06348(6) 0.00763(10) Uani 1 2 d S T P
Nd2 Nd 0.58818(3) 0.0000 0.38076(6) 0.00719(10) Uani 1 2 d S T P
Ru Ru 0.21848(4) 0.0000 0.62778(9) 0.00664(13) Uani 1 2 d S T P
In In 0.0000 0.0000 0.0000 0.0088(2) Uani 0.954(3) 4 d S T .
Ge1 Ge 0.06505(5) 0.0000 0.65481(12) 0.00723(16) Uani 1 2 d S T P
Ge2 Ge 0.20896(5) 0.0000 0.27264(12) 0.00785(16) Uani 1 2 d S T P

loop_
_atom_site_aniso_label
_atom_site_aniso_U_11
_atom_site_aniso_U_22
_atom_site_aniso_U_33
_atom_site_aniso_U_23
_atom_site_aniso_U_13
_atom_site_aniso_U_12
Nd1 0.00735(18) 0.00795(18) 0.00785(19) 0.000 0.00256(14) 0.000
Nd2 0.00682(19) 0.00683(18) 0.00878(19) 0.000 0.00360(14) 0.000
Ru 0.0060(3) 0.0060(2) 0.0084(3) 0.000 0.0029(2) 0.000
In 0.0096(4) 0.0087(4) 0.0092(4) 0.000 0.0048(3) 0.000
Ge1 0.0065(4) 0.0077(3) 0.0080(4) 0.000 0.0029(3) 0.000
Ge2 0.0099(4) 0.0055(3) 0.0091(4) 0.000 0.0044(3) 0.000

loop_
_atom_type_symbol
_atom_type_description
_atom_type_scat_dispersion_real
_atom_type_scat_dispersion_imag
_atom_type_scat_source
Ge Ge 0.1547 1.8001 'International Tables Vol C Tables 4.2.6.8 and 6.1.1.4'
Ru Ru -1.2594 0.8363 'International Tables Vol C Tables 4.2.6.8 and 6.1.1.4'
In In -0.7276 1.3100 'International Tables Vol C Tables 4.2.6.8 and 6.1.1.4'
Nd Nd -0.1943 3.0179 'International Tables Vol C Tables 4.2.6.8 and 6.1.1.4'

loop_
_geom_angle_atom_site_label_1
_geom_angle_atom_site_label_2
_geom_angle_atom_site_label_3
_geom_angle
_geom_angle_site_symmetry_1
_geom_angle_site_symmetry_3
Ge1 Nd1 Ge1 92.13(4) 7_556 7_546
Ge1 Nd1 Ge2 85.96(3) 7_556 .
Ge1 Nd1 Ge2 85.96(3) 7_546 .
Ge1 Nd1 Ge2 168.23(3) 7_556 7_545
Ge1 Nd1 Ge2 89.73(3) 7_546 7_545
Ge2 Nd1 Ge2 105.76(3) . 7_545
Ge1 Nd1 Ge2 89.73(3) 7_556 7
Ge1 Nd1 Ge2 168.23(3) 7_546 7
Ge2 Nd1 Ge2 105.76(3) . 7
Ge2 Nd1 Ge2 86.16(4) 7_545 7
Ge1 Nd1 Ru 133.937(18) 7_556 1_554
Ge1 Nd1 Ru 133.937(18) 7_546 1_554
Ge2 Nd1 Ru 96.06(3) . 1_554
Ge2 Nd1 Ru 45.340(19) 7_545 1_554
Ge2 Nd1 Ru 45.340(19) 7 1_554
Ge1 Nd1 In 54.49(2) 7_556 3
Ge1 Nd1 In 110.38(3) 7_546 3
Ge2 Nd1 In 136.436(16) . 3
Ge2 Nd1 In 114.09(2) 7_545 3
Ge2 Nd1 In 61.76(2) 7 3
Ru Nd1 In 99.47(2) 1_554 3
Ge1 Nd1 In 110.38(3) 7_556 3_545
Ge1 Nd1 In 54.49(2) 7_546 3_545
Ge2 Nd1 In 136.436(16) . 3_545
Ge2 Nd1 In 61.76(2) 7_545 3_545
Ge2 Nd1 In 114.09(2) 7 3_545
Ru Nd1 In 99.47(2) 1_554 3_545
In Nd1 In 80.35(3) 3 3_545
Ge1 Nd1 Ru 44.84(2) 7_556 7_556
Ge1 Nd1 Ru 100.88(3) 7_546 7_556
Ge2 Nd1 Ru 43.889(16) . 7_556
Ge2 Nd1 Ru 145.82(3) 7_545 7_556
Ge2 Nd1 Ru 88.61(3) 7 7_556
Ru Nd1 Ru 112.20(3) 1_554 7_556
In Nd1 Ru 92.67(2) 3 7_556
In Nd1 Ru 148.296(17) 3_545 7_556
Ge1 Nd1 Ru 100.88(3) 7_556 7_546
Ge1 Nd1 Ru 44.84(2) 7_546 7_546
Ge2 Nd1 Ru 43.889(15) . 7_546
Ge2 Nd1 Ru 88.61(3) 7_545 7_546
Ge2 Nd1 Ru 145.82(3) 7 7_546
Ru Nd1 Ru 112.20(3) 1_554 7_546
In Nd1 Ru 148.296(17) 3 7_546
In Nd1 Ru 92.67(2) 3_545 7_546
Ru Nd1 Ru 77.12(3) 7_556 7_546
Ge1 Nd1 Nd2 113.93(3) 7_556 5_655
Ge1 Nd1 Nd2 113.93(2) 7_546 5_655
Ge2 Nd1 Nd2 150.05(2) . 5_655
Ge2 Nd1 Nd2 54.98(2) 7_545 5_655
Ge2 Nd1 Nd2 54.98(2) 7 5_655
Ru Nd1 Nd2 53.99(3) 1_554 5_655
In Nd1 Nd2 59.546(11) 3 5_655
In Nd1 Nd2 59.546(11) 3_545 5_655
Ru Nd1 Nd2 140.890(15) 7_556 5_655
Ru Nd1 Nd2 140.890(15) 7_546 5_655
Ge1 Nd1 Nd1 140.62(3) 7_556 7_545
Ge1 Nd1 Nd1 86.51(3) 7_546 7_545
Ge2 Nd1 Nd1 54.66(2) . 7_545
Ge2 Nd1 Nd1 51.102(19) 7_545 7_545
Ge2 Nd1 Nd1 99.38(3) 7 7_545
Ru Nd1 Nd1 59.309(17) 1_554 7_545
In Nd1 Nd1 158.74(2) 3 7_545
In Nd1 Nd1 100.66(3) 3_545 7_545
Ru Nd1 Nd1 96.80(3) 7_556 7_545
Ru Nd1 Nd1 52.890(19) 7_546 7_545
Nd2 Nd1 Nd1 102.37(2) 5_655 7_545
Ge1 Nd2 Ge1 92.05(4) 3 3_545
Ge1 Nd2 Ru 108.50(2) 3 5_656
Ge1 Nd2 Ru 108.50(2) 3_545 5_656
Ge1 Nd2 Ge2 81.91(3) 3 3
Ge1 Nd2 Ge2 148.54(3) 3_545 3
Ru Nd2 Ge2 46.519(18) 5_656 3
Ge1 Nd2 Ge2 148.54(3) 3 3_545
Ge1 Nd2 Ge2 81.91(3) 3_545 3_545
Ru Nd2 Ge2 46.519(18) 5_656 3_545
Ge2 Nd2 Ge2 87.33(3) 3 3_545
Ge1 Nd2 Ru 47.83(2) 3 3
Ge1 Nd2 Ru 108.15(3) 3_545 3
Ru Nd2 Ru 60.72(2) 5_656 3
Ge2 Nd2 Ru 46.61(3) 3 3
Ge2 Nd2 Ru 104.83(3) 3_545 3
Ge1 Nd2 Ru 108.15(3) 3 3_545
Ge1 Nd2 Ru 47.83(2) 3_545 3_545
Ru Nd2 Ru 60.72(2) 5_656 3_545
Ge2 Nd2 Ru 104.83(3) 3 3_545
Ge2 Nd2 Ru 46.61(3) 3_545 3_545
Ru Nd2 Ru 86.14(3) 3 3_545
Ge1 Nd2 Ge1 107.80(2) 3 7_546
Ge1 Nd2 Ge1 48.58(3) 3_545 7_546
Ru Nd2 Ge1 137.315(18) 5_656 7_546
Ge2 Nd2 Ge1 161.78(3) 3 7_546
Ge2 Nd2 Ge1 91.25(3) 3_545 7_546
Ru Nd2 Ge1 150.11(2) 3 7_546
Ru Nd2 Ge1 87.08(3) 3_545 7_546
Ge1 Nd2 Ge1 48.58(3) 3 7_556
Ge1 Nd2 Ge1 107.80(2) 3_545 7_556
Ru Nd2 Ge1 137.315(18) 5_656 7_556
Ge2 Nd2 Ge1 91.25(3) 3 7_556
Ge2 Nd2 Ge1 161.78(3) 3_545 7_556
Ru Nd2 Ge1 87.08(3) 3 7_556
Ru Nd2 Ge1 150.11(2) 3_545 7_556
Ge1 Nd2 Ge1 84.45(4) 7_546 7_556
Ge1 Nd2 In 150.01(2) 3 3_545
Ge1 Nd2 In 87.85(3) 3_545 3_545
Ru Nd2 In 99.899(17) 5_656 3_545
Ge2 Nd2 In 112.48(3) 3 3_545
Ge2 Nd2 In 61.02(2) 3_545 3_545
Ru Nd2 In 157.629(18) 3 3_545
Ru Nd2 In 93.86(3) 3_545 3_545
Ge1 Nd2 In 51.96(2) 7_546 3_545
Ge1 Nd2 In 103.16(2) 7_556 3_545
Ge1 Nd2 In 87.85(3) 3 3
Ge1 Nd2 In 150.01(2) 3_545 3
Ru Nd2 In 99.899(17) 5_656 3
Ge2 Nd2 In 61.02(2) 3 3
Ge2 Nd2 In 112.48(3) 3_545 3
Ru Nd2 In 93.86(3) 3 3
Ru Nd2 In 157.629(18) 3_545 3
Ge1 Nd2 In 103.16(3) 7_546 3
Ge1 Nd2 In 51.96(2) 7_556 3
In Nd2 In 77.78(3) 3_545 3
Ge1 Nd2 Ge2 78.34(3) 3 5_656
Ge1 Nd2 Ge2 78.34(3) 3_545 5_656
Ru Nd2 Ge2 44.12(3) 5_656 5_656
Ge2 Nd2 Ge2 70.20(3) 3 5_656
Ge2 Nd2 Ge2 70.20(3) 3_545 5_656
Ru Nd2 Ge2 43.209(16) 3 5_656
Ru Nd2 Ge2 43.209(15) 3_545 5_656
Ge1 Nd2 Ge2 126.16(2) 7_546 5_656
Ge1 Nd2 Ge2 126.16(2) 7_556 5_656
In Nd2 Ge2 130.684(15) 3_545 5_656
In Nd2 Ge2 130.684(15) 3 5_656
Ge2 Ru Ge2 123.00(5) 7_556 7_546
Ge2 Ru Ge2 100.49(3) 7_556 .
Ge2 Ru Ge2 100.49(3) 7_546 .
Ge2 Ru Ge1 111.55(3) 7_556 .
Ge2 Ru Ge1 111.55(3) 7_546 .
Ge2 Ru Ge1 107.23(3) . .
Ge2 Ru Nd2 67.45(2) 7_556 5_656
Ge2 Ru Nd2 67.45(2) 7_546 5_656
Ge2 Ru Nd2 75.92(3) . 5_656
Ge1 Ru Nd2 176.85(3) . 5_656
Ge2 Ru Nd2 160.35(3) 7_556 3_445
Ge2 Ru Nd2 75.02(3) 7_546 3_445
Ge2 Ru Nd2 65.97(2) . 3_445
Ge1 Ru Nd2 62.71(2) . 3_445
Nd2 Ru Nd2 119.28(2) 5_656 3_445
Ge2 Ru Nd2 75.02(3) 7_556 3_455
Ge2 Ru Nd2 160.35(3) 7_546 3_455
Ge2 Ru Nd2 65.97(2) . 3_455
Ge1 Ru Nd2 62.71(2) . 3_455
Nd2 Ru Nd2 119.28(2) 5_656 3_455
Nd2 Ru Nd2 86.14(3) 3_445 3_455
Ge2 Ru Nd1 66.23(2) 7_556 1_556
Ge2 Ru Nd1 66.23(2) 7_546 1_556
Ge2 Ru Nd1 144.80(3) . 1_556
Ge1 Ru Nd1 107.96(3) . 1_556
Nd2 Ru Nd1 68.89(2) 5_656 1_556
Nd2 Ru Nd1 133.030(16) 3_445 1_556
Nd2 Ru Nd1 133.030(16) 3_455 1_556
Ge2 Ru Nd1 58.32(3) 7_556 7_556
Ge2 Ru Nd1 124.78(3) 7_546 7_556
Ge2 Ru Nd1 134.70(2) . 7_556
Ge1 Ru Nd1 57.676(18) . 7_556
Nd2 Ru Nd1 120.168(17) 5_656 7_556
Nd2 Ru Nd1 120.33(3) 3_445 7_556
Nd2 Ru Nd1 69.73(3) 3_455 7_556
Nd1 Ru Nd1 67.80(3) 1_556 7_556
Ge2 Ru Nd1 124.78(3) 7_556 7_546
Ge2 Ru Nd1 58.32(3) 7_546 7_546
Ge2 Ru Nd1 134.70(2) . 7_546
Ge1 Ru Nd1 57.676(18) . 7_546
Nd2 Ru Nd1 120.168(17) 5_656 7_546
Nd2 Ru Nd1 69.73(3) 3_445 7_546
Nd2 Ru Nd1 120.33(3) 3_455 7_546
Nd1 Ru Nd1 67.80(3) 1_556 7_546
Nd1 Ru Nd1 77.12(3) 7_556 7_546
Ge1 In Ge1 180.00(3) 5_556 1_554
Ge1 In Nd1 56.668(15) 5_556 3_445
Ge1 In Nd1 123.332(15) 1_554 3_445
Ge1 In Nd1 123.332(15) 5_556 7
Ge1 In Nd1 56.668(15) 1_554 7
Nd1 In Nd1 180.0 3_445 7
Ge1 In Nd1 123.332(15) 5_556 7_545
Ge1 In Nd1 56.668(15) 1_554 7_545
Nd1 In Nd1 99.65(3) 3_445 7_545
Nd1 In Nd1 80.35(3) 7 7_545
Ge1 In Nd1 56.668(15) 5_556 3_455
Ge1 In Nd1 123.332(15) 1_554 3_455
Nd1 In Nd1 80.35(3) 3_445 3_455
Nd1 In Nd1 99.65(3) 7 3_455
Nd1 In Nd1 180.000(14) 7_545 3_455
Ge1 In Nd2 60.02(2) 5_556 3_455
Ge1 In Nd2 119.98(2) 1_554 3_455
Nd1 In Nd2 116.57(2) 3_445 3_455
Nd1 In Nd2 63.43(2) 7 3_455
Nd1 In Nd2 111.26(2) 7_545 3_455
Nd1 In Nd2 68.74(2) 3_455 3_455
Ge1 In Nd2 119.98(2) 5_556 7_545
Ge1 In Nd2 60.02(2) 1_554 7_545
Nd1 In Nd2 63.43(2) 3_445 7_545
Nd1 In Nd2 116.57(2) 7 7_545
Nd1 In Nd2 68.74(2) 7_545 7_545
Nd1 In Nd2 111.26(2) 3_455 7_545
Nd2 In Nd2 180.000(10) 3_455 7_545
Ge1 In Nd2 60.02(2) 5_556 3_445
Ge1 In Nd2 119.98(2) 1_554 3_445
Nd1 In Nd2 68.74(2) 3_445 3_445
Nd1 In Nd2 111.26(2) 7 3_445
Nd1 In Nd2 63.43(2) 7_545 3_445
Nd1 In Nd2 116.57(2) 3_455 3_445
Nd2 In Nd2 77.78(3) 3_455 3_445
Nd2 In Nd2 102.22(3) 7_545 3_445
Ge1 In Nd2 119.98(2) 5_556 7
Ge1 In Nd2 60.02(2) 1_554 7
Nd1 In Nd2 111.26(2) 3_445 7
Nd1 In Nd2 68.74(2) 7 7
Nd1 In Nd2 116.57(2) 7_545 7
Nd1 In Nd2 63.43(2) 3_455 7
Nd2 In Nd2 102.22(3) 3_455 7
Nd2 In Nd2 77.78(3) 7_545 7
Nd2 In Nd2 180.0 3_445 7
Ru Ge1 Ge1 120.22(5) . 5_556
Ru Ge1 In 130.46(3) . 1_556
Ge1 Ge1 In 109.32(5) 5_556 1_556
Ru Ge1 Nd1 77.48(2) . 7_556
Ge1 Ge1 Nd1 132.74(2) 5_556 7_556
In Ge1 Nd1 68.85(3) 1_556 7_556
Ru Ge1 Nd1 77.48(2) . 7_546
Ge1 Ge1 Nd1 132.74(2) 5_556 7_546
In Ge1 Nd1 68.85(3) 1_556 7_546
Nd1 Ge1 Nd1 92.13(4) 7_556 7_546
Ru Ge1 Nd2 69.47(2) . 3_445
Ge1 Ge1 Nd2 70.04(3) 5_556 3_445
In Ge1 Nd2 133.122(19) 1_556 3_445
Nd1 Ge1 Nd2 146.84(3) 7_556 3_445
Nd1 Ge1 Nd2 78.51(3) 7_546 3_445
Ru Ge1 Nd2 69.47(2) . 3_455
Ge1 Ge1 Nd2 70.04(3) 5_556 3_455
In Ge1 Nd2 133.122(19) 1_556 3_455
Nd1 Ge1 Nd2 78.51(3) 7_556 3_455
Nd1 Ge1 Nd2 146.84(3) 7_546 3_455
Nd2 Ge1 Nd2 92.05(4) 3_445 3_455
Ru Ge1 Nd2 136.808(19) . 7_546
Ge1 Ge1 Nd2 61.38(3) 5_556 7_546
In Ge1 Nd2 68.01(2) 1_556 7_546
Nd1 Ge1 Nd2 136.68(3) 7_556 7_546
Nd1 Ge1 Nd2 76.09(3) 7_546 7_546
Nd2 Ge1 Nd2 72.20(2) 3_445 7_546
Nd2 Ge1 Nd2 131.42(3) 3_455 7_546
Ru Ge1 Nd2 136.808(19) . 7_556
Ge1 Ge1 Nd2 61.38(3) 5_556 7_556
In Ge1 Nd2 68.01(2) 1_556 7_556
Nd1 Ge1 Nd2 76.09(3) 7_556 7_556
Nd1 Ge1 Nd2 136.68(3) 7_546 7_556
Nd2 Ge1 Nd2 131.42(3) 3_445 7_556
Nd2 Ge1 Nd2 72.20(2) 3_455 7_556
Nd2 Ge1 Nd2 84.45(4) 7_546 7_556
Ru Ge2 Ru 123.00(5) 7_556 7_546
Ru Ge2 Ru 79.51(3) 7_556 .
Ru Ge2 Ru 79.51(3) 7_546 .
Ru Ge2 Nd1 77.79(3) 7_556 .
Ru Ge2 Nd1 77.79(3) 7_546 .
Ru Ge2 Nd1 131.26(4) . .
Ru Ge2 Nd2 143.83(4) 7_556 3_445
Ru Ge2 Nd2 66.03(3) 7_546 3_445
Ru Ge2 Nd2 67.43(2) . 3_445
Nd1 Ge2 Nd2 135.565(18) . 3_445
Ru Ge2 Nd2 66.03(3) 7_556 3_455
Ru Ge2 Nd2 143.83(4) 7_546 3_455
Ru Ge2 Nd2 67.43(2) . 3_455
Nd1 Ge2 Nd2 135.565(18) . 3_455
Nd2 Ge2 Nd2 87.33(3) 3_445 3_455
Ru Ge2 Nd1 146.39(3) 7_556 7_545
Ru Ge2 Nd1 68.43(3) 7_546 7_545
Ru Ge2 Nd1 133.54(2) . 7_545
Nd1 Ge2 Nd1 74.24(3) . 7_545
Nd2 Ge2 Nd1 69.14(2) 3_445 7_545
Nd2 Ge2 Nd1 125.95(3) 3_455 7_545
Ru Ge2 Nd1 68.43(3) 7_556 7
Ru Ge2 Nd1 146.39(3) 7_546 7
Ru Ge2 Nd1 133.54(2) . 7
Nd1 Ge2 Nd1 74.24(3) . 7
Nd2 Ge2 Nd1 125.95(3) 3_445 7
Nd2 Ge2 Nd1 69.14(2) 3_455 7
Nd1 Ge2 Nd1 86.16(4) 7_545 7
Ru Ge2 Nd2 61.77(2) 7_556 5_656
Ru Ge2 Nd2 61.77(2) 7_546 5_656
Ru Ge2 Nd2 59.96(3) . 5_656
Nd1 Ge2 Nd2 71.30(3) . 5_656
Nd2 Ge2 Nd2 109.80(3) 3_445 5_656
Nd2 Ge2 Nd2 109.80(3) 3_455 5_656
Nd1 Ge2 Nd2 123.72(2) 7_545 5_656
Nd1 Ge2 Nd2 123.72(2) 7 5_656

loop_
_geom_bond_atom_site_label_1
_geom_bond_atom_site_label_2
_geom_bond_distance
_geom_bond_site_symmetry_2
Nd1 Ge1 3.0178(9) 7_556
Nd1 Ge1 3.0178(9) 7_546
Nd1 Ge2 3.0355(12) .
Nd1 Ge2 3.1817(10) 7_545
Nd1 Ge2 3.1817(10) 7
Nd1 Ru 3.2331(12) 1_554
Nd1 In 3.3686(9) 3
Nd1 In 3.3686(9) 3_545
Nd1 Ru 3.4863(10) 7_556
Nd1 Ru 3.4863(10) 7_546
Nd1 Nd2 3.5912(12) 5_655
Nd1 Nd1 3.7536(12) 7_545
Nd2 Ge1 3.0198(10) 3
Nd2 Ge1 3.0198(10) 3_545
Nd2 Ru 3.1141(13) 5_656
Nd2 Ge2 3.1474(10) 3
Nd2 Ge2 3.1474(10) 3_545
Nd2 Ru 3.1822(9) 3
Nd2 Ru 3.1822(9) 3_545
Nd2 Ge1 3.2336(11) 7_546
Nd2 Ge1 3.2336(10) 7_556
Nd2 In 3.4614(9) 3_545
Nd2 In 3.4614(9) 3
Nd2 Ge2 3.4890(13) 5_656
Ru Ge2 2.4728(9) 7_556
Ru Ge2 2.4728(9) 7_546
Ru Ge2 2.5042(14) .
Ru Ge1 2.5184(13) .
Ru Nd2 3.1141(13) 5_656
Ru Nd2 3.1823(9) 3_445
Ru Nd2 3.1823(9) 3_455
Ru Nd1 3.2331(12) 1_556
Ru Nd1 3.4863(10) 7_556
Ru Nd1 3.4863(10) 7_546
In Ge1 2.9401(12) 5_556
In Ge1 2.9401(12) 1_554
In Nd1 3.3687(9) 3_445
In Nd1 3.3687(9) 7
In Nd1 3.3687(9) 7_545
In Nd1 3.3687(9) 3_455
In Nd2 3.4614(9) 3_455
In Nd2 3.4614(9) 7_545
In Nd2 3.4614(9) 3_445
In Nd2 3.4614(9) 7
Ge1 Ge1 2.5796(17) 5_556
Ge1 In 2.9401(12) 1_556
Ge1 Nd1 3.0179(9) 7_556
Ge1 Nd1 3.0179(9) 7_546
Ge1 Nd2 3.0198(10) 3_445
Ge1 Nd2 3.0198(10) 3_455
Ge1 Nd2 3.2336(10) 7_546
Ge1 Nd2 3.2336(10) 7_556
Ge2 Ru 2.4728(9) 7_556
Ge2 Ru 2.4728(9) 7_546
Ge2 Nd2 3.1474(10) 3_445
Ge2 Nd2 3.1474(10) 3_455
Ge2 Nd1 3.1817(10) 7_545
Ge2 Nd1 3.1817(10) 7
Ge2 Nd2 3.4891(13) 5_656
